data_4303550
loop_
_publ_author_name
'Fabienne Gschwind'
'Olha Sereda'
'Katharina M. Fromm'

_publ_section_title
;
Multitopic Ligand Design: A Concept for Single-Source Precursors
;
_journal_name_full 'Inorganic Chemistry'
_journal_page_first 10535
_journal_page_last 10547
_journal_paper_doi 10.1021/ic9009064
_journal_volume 48
_journal_year 2009
_chemical_formula_moiety 'C20 H30 Ca N2 O10, I2, 2(C H Cl3)'
_chemical_formula_sum 'C22 H32 Ca Cl6 I2 N2 O10'
_chemical_formula_weight 991.08
_chemical_name_common
;
nicotinic acid tetra ethylene glycol calcium iodide trihydrate
;
_chemical_name_systematic
; 
 ? 
;
_space_group_IT_number 14
_symmetry_cell_setting monoclinic
_symmetry_Int_Tables_number 14
_symmetry_space_group_name_Hall '-P 2yn'
_symmetry_space_group_name_H-M 'P 1 21/n 1'
_atom_sites_solution_hydrogens geom
_atom_sites_solution_primary direct
_atom_sites_solution_secondary difmap
_audit_creation_method SHELXL-97
_cell_angle_alpha 90.00
_cell_angle_beta 91.43(3)
_cell_angle_gamma 90.00
_cell_formula_units_Z 4
_cell_length_a 16.306(3)
_cell_length_b 10.524(2)
_cell_length_c 22.164(4)
_cell_measurement_reflns_used 19922
_cell_measurement_temperature 200(2)
_cell_measurement_theta_max 27.18
_cell_measurement_theta_min 1.54
_cell_volume 3802.3(12)
_computing_cell_refinement Xred
_computing_data_collection Stoe
_computing_data_reduction Xred
_computing_molecular_graphics Diamond
_computing_publication_material Word
_computing_structure_refinement 'SHELXL-97 (Sheldrick, 1997)'
_computing_structure_solution 'SHELXS-97 (Sheldrick, 1997)'
_diffrn_ambient_temperature 200(2)
_diffrn_detector_area_resol_mean 6.67
_diffrn_measured_fraction_theta_full 0.993
_diffrn_measured_fraction_theta_max 0.993
_diffrn_measurement_device_type 'STOE IPDS 2'
_diffrn_measurement_method 'omega scan'
_diffrn_radiation_monochromator graphite
_diffrn_radiation_source 'fine-focus sealed tube'
_diffrn_radiation_type MoK\a
_diffrn_radiation_wavelength 0.71073
_diffrn_reflns_av_R_equivalents 0.1422
_diffrn_reflns_av_sigmaI/netI 0.1021
_diffrn_reflns_limit_h_max 16
_diffrn_reflns_limit_h_min -17
_diffrn_reflns_limit_k_max 11
_diffrn_reflns_limit_k_min -11
_diffrn_reflns_limit_l_max 23
_diffrn_reflns_limit_l_min -23
_diffrn_reflns_number 14362
_diffrn_reflns_theta_full 22.50
_diffrn_reflns_theta_max 22.50
_diffrn_reflns_theta_min 1.53
_exptl_absorpt_coefficient_mu 2.257
_exptl_absorpt_correction_type none
_exptl_crystal_colour yellow
_exptl_crystal_density_diffrn 1.731
_exptl_crystal_density_method 'not measured'
_exptl_crystal_description block
_exptl_crystal_F_000 1944
_exptl_crystal_size_max 0.16
_exptl_crystal_size_mid 0.12
_exptl_crystal_size_min 0.11
_refine_diff_density_max 1.146
_refine_diff_density_min -1.038
_refine_diff_density_rms 0.127
_refine_ls_extinction_method none
_refine_ls_goodness_of_fit_ref 1.156
_refine_ls_hydrogen_treatment constr
_refine_ls_matrix_type full
_refine_ls_number_parameters 415
_refine_ls_number_reflns 4941
_refine_ls_number_restraints 0
_refine_ls_restrained_S_all 1.156
_refine_ls_R_factor_all 0.1175
_refine_ls_R_factor_gt 0.0825
_refine_ls_shift/su_max 0.001
_refine_ls_shift/su_mean <0.001
_refine_ls_structure_factor_coef Fsqd
_refine_ls_weighting_details 'calc w=1/[\s^2^(Fo^2^)+(0.0540P)^2^+22.5354P] where P=(Fo^2^+2Fc^2^)/3'
_refine_ls_weighting_scheme calc
_refine_ls_wR_factor_gt 0.1774
_refine_ls_wR_factor_ref 0.1907
_reflns_number_gt 3602
_reflns_number_total 4941
_reflns_threshold_expression I>2sigma(I)
_cod_data_source_file ic9009064_si_001_1.cif
_cod_data_source_block ca
_cod_original_cell_volume 3802.3(13)
_cod_database_code 4303550

loop_
_symmetry_equiv_pos_as_xyz
'x, y, z'
'-x+1/2, y+1/2, -z+1/2'
'-x, -y, -z'
'x-1/2, -y-1/2, z-1/2'

loop_
_atom_site_label
_atom_site_type_symbol
_atom_site_fract_x
_atom_site_fract_y
_atom_site_fract_z
_atom_site_U_iso_or_equiv
_atom_site_adp_type
_atom_site_occupancy
_atom_site_symmetry_multiplicity
_atom_site_calc_flag
_atom_site_refinement_flags
_atom_site_disorder_assembly
_atom_site_disorder_group
I1 I 0.68691(6) 0.21947(10) 0.19088(4) 0.0584(3) Uani 1 1 d . . .
I2 I 1.18861(7) 0.46641(9) 0.12238(5) 0.0691(4) Uani 1 1 d . . .
Ca1 Ca 0.89538(14) 0.2362(2) 0.35590(10) 0.0348(6) Uani 1 1 d . . .
N1 N 1.1119(8) 0.6869(11) 0.4373(5) 0.062(3) Uani 1 1 d . . .
N2 N 0.8752(7) 0.6937(10) 0.5286(5) 0.051(3) Uani 1 1 d . . .
O1 O 0.9968(6) 0.3963(8) 0.3413(4) 0.056(2) Uani 1 1 d . . .
O2 O 1.1136(5) 0.3597(10) 0.2916(4) 0.058(3) Uani 1 1 d . . .
O3 O 1.0284(5) 0.1182(8) 0.3313(4) 0.047(2) Uani 1 1 d . . .
O4 O 0.9010(5) 0.0156(8) 0.3934(4) 0.046(2) Uani 1 1 d . . .
O5 O 0.7622(6) 0.1567(9) 0.4068(4) 0.055(2) Uani 1 1 d . . .
O6 O 0.6922(5) 0.4241(10) 0.4188(4) 0.061(3) Uani 1 1 d . . .
O7 O 0.8267(5) 0.4103(8) 0.4021(4) 0.052(2) Uani 1 1 d . . .
O8 O 0.9597(5) 0.2493(9) 0.4532(4) 0.053(2) Uani 1 1 d . . .
H21 H 0.9366 0.2900 0.4903 0.079 Uiso 1 1 d . . .
H22 H 1.0088 0.3010 0.4502 0.079 Uiso 1 1 d . . .
O9 O 0.8487(7) 0.0912(10) 0.2776(4) 0.073(3) Uani 1 1 d . . .
H25 H 0.8452 0.1026 0.2442 0.109 Uiso 1 1 d . . .
H26 H 0.8355 0.0182 0.2840 0.109 Uiso 1 1 d . . .
O10 O 0.8490(6) 0.3675(10) 0.2707(4) 0.063(3) Uani 1 1 d . . .
H23 H 0.8743 0.4429 0.2750 0.095 Uiso 1 1 d . . .
H24 H 0.8094 0.3322 0.2513 0.095 Uiso 1 1 d . . .
C1 C 1.1137(7) 0.5217(12) 0.3642(5) 0.042(3) Uani 1 1 d . . .
C2 C 1.1980(8) 0.5390(13) 0.3580(6) 0.051(3) Uani 1 1 d . . .
H2 H 1.2276 0.4886 0.3305 0.061 Uiso 1 1 calc R . .
C3 C 1.2358(9) 0.6267(14) 0.3911(7) 0.060(4) Uani 1 1 d . . .
H3 H 1.2932 0.6388 0.3878 0.072 Uiso 1 1 calc R . .
C4 C 1.1931(10) 0.6997(14) 0.4299(7) 0.066(4) Uani 1 1 d . . .
H4 H 1.2218 0.7625 0.4529 0.080 Uiso 1 1 calc R . .
C5 C 1.0733(8) 0.5994(13) 0.4040(6) 0.051(3) Uani 1 1 d . . .
H5 H 1.0158 0.5898 0.4078 0.061 Uiso 1 1 calc R . .
C6 C 1.0676(8) 0.4215(12) 0.3324(6) 0.043(3) Uani 1 1 d . . .
C7 C 1.0706(10) 0.2650(15) 0.2538(6) 0.065(4) Uani 1 1 d . . .
H7A H 1.0119 0.2887 0.2498 0.078 Uiso 1 1 calc R . .
H7B H 1.0938 0.2659 0.2129 0.078 Uiso 1 1 calc R . .
C8 C 1.0772(9) 0.1366(16) 0.2787(7) 0.064(4) Uani 1 1 d . . .
H8A H 1.0596 0.0747 0.2473 0.076 Uiso 1 1 calc R . .
H8B H 1.1354 0.1190 0.2894 0.076 Uiso 1 1 calc R . .
C9 C 1.0297(9) -0.0110(14) 0.3493(7) 0.066(4) Uani 1 1 d . . .
H9A H 1.0873 -0.0379 0.3568 0.080 Uiso 1 1 calc R . .
H9B H 1.0064 -0.0640 0.3162 0.080 Uiso 1 1 calc R . .
C10 C 0.9815(10) -0.0321(15) 0.4055(6) 0.064(4) Uani 1 1 d . . .
H10A H 0.9794 -0.1237 0.4153 0.077 Uiso 1 1 calc R . .
H10B H 1.0074 0.0136 0.4401 0.077 Uiso 1 1 calc R . .
C11 C 0.8463(10) -0.0109(16) 0.4414(7) 0.073(5) Uani 1 1 d . . .
H11A H 0.8646 0.0352 0.4782 0.088 Uiso 1 1 calc R . .
H11B H 0.8471 -0.1031 0.4504 0.088 Uiso 1 1 calc R . .
C12 C 0.7630(11) 0.0285(15) 0.4240(8) 0.073(5) Uani 1 1 d . . .
H12A H 0.7424 -0.0246 0.3900 0.087 Uiso 1 1 calc R . .
H12B H 0.7262 0.0160 0.4584 0.087 Uiso 1 1 calc R . .
C13 C 0.6799(8) 0.1994(15) 0.3919(7) 0.065(4) Uani 1 1 d . . .
H13A H 0.6456 0.1889 0.4278 0.078 Uiso 1 1 calc R . .
H13B H 0.6566 0.1444 0.3596 0.078 Uiso 1 1 calc R . .
C14 C 0.6751(9) 0.3327(16) 0.3719(8) 0.069(4) Uani 1 1 d . . .
H14A H 0.7144 0.3455 0.3391 0.083 Uiso 1 1 calc R . .
H14B H 0.6193 0.3489 0.3549 0.083 Uiso 1 1 calc R . .
C15 C 0.7688(9) 0.4611(12) 0.4287(6) 0.050(3) Uani 1 1 d . . .
C16 C 0.7795(7) 0.5622(11) 0.4722(5) 0.036(3) Uani 1 1 d . . .
C17 C 0.8581(8) 0.5992(12) 0.4886(6) 0.048(3) Uani 1 1 d . . .
H17 H 0.9027 0.5562 0.4708 0.057 Uiso 1 1 calc R . .
C18 C 0.8146(9) 0.7533(12) 0.5532(6) 0.048(3) Uani 1 1 d . . .
H18 H 0.8254 0.8189 0.5818 0.058 Uiso 1 1 calc R . .
C19 C 0.7347(10) 0.7212(15) 0.5378(7) 0.065(4) Uani 1 1 d . . .
H19 H 0.6912 0.7677 0.5552 0.078 Uiso 1 1 calc R . .
C20 C 0.7161(9) 0.6265(12) 0.4990(6) 0.050(3) Uani 1 1 d . . .
H20 H 0.6606 0.6043 0.4901 0.060 Uiso 1 1 calc R . .
C21 C 1.3977(8) 0.2508(15) 0.3029(7) 0.066(4) Uani 1 1 d . . .
H21A H 1.3756 0.1769 0.3258 0.079 Uiso 1 1 calc R . .
Cl1 Cl 1.3237(3) 0.3029(5) 0.2513(2) 0.0823(12) Uani 1 1 d . . .
Cl2 Cl 1.4237(3) 0.3738(5) 0.3543(2) 0.0946(15) Uani 1 1 d . . .
Cl3 Cl 1.4873(3) 0.2028(5) 0.2656(2) 0.0895(14) Uani 1 1 d . . .
C22 C 1.0010(13) 0.284(2) 0.0668(9) 0.099(6) Uani 1 1 d . . .
H22A H 1.0465 0.3356 0.0852 0.118 Uiso 1 1 calc R A 1
Cl4A Cl 0.9269(9) 0.244(2) 0.1196(5) 0.197(9) Uani 0.70 1 d P B 1
Cl5A Cl 1.0372(6) 0.1411(11) 0.0359(6) 0.135(4) Uani 0.70 1 d P B 1
Cl6A Cl 0.9505(7) 0.3637(10) 0.0063(6) 0.133(4) Uani 0.70 1 d P B 1
Cl4B Cl 0.9336(17) 0.351(4) 0.1105(19) 0.198(18) Uani 0.30 1 d P B 2
Cl5B Cl 1.020(2) 0.136(2) 0.096(2) 0.195(17) Uani 0.30 1 d P B 2
Cl6B Cl 0.9911(18) 0.279(5) -0.0060(14) 0.193(18) Uani 0.30 1 d P B 2

loop_
_atom_site_aniso_label
_atom_site_aniso_U_11
_atom_site_aniso_U_22
_atom_site_aniso_U_33
_atom_site_aniso_U_23
_atom_site_aniso_U_13
_atom_site_aniso_U_12
I1 0.0545(6) 0.0682(6) 0.0521(6) -0.0018(5) -0.0057(4) 0.0000(5)
I2 0.0818(7) 0.0379(5) 0.0883(8) 0.0037(5) 0.0170(6) 0.0029(5)
Ca1 0.0390(13) 0.0344(13) 0.0312(12) -0.0025(11) 0.0045(10) 0.0001(11)
N1 0.080(9) 0.050(7) 0.057(7) 0.001(6) 0.021(6) -0.015(7)
N2 0.058(7) 0.039(6) 0.055(7) -0.008(6) -0.003(6) -0.004(6)
O1 0.048(6) 0.047(6) 0.074(7) -0.009(5) 0.005(5) -0.008(5)
O2 0.051(6) 0.077(7) 0.046(5) -0.015(5) 0.025(4) -0.016(5)
O3 0.051(5) 0.041(5) 0.049(5) -0.016(4) 0.010(4) 0.003(4)
O4 0.063(6) 0.038(5) 0.039(5) 0.005(4) 0.007(4) 0.002(4)
O5 0.060(6) 0.046(6) 0.059(6) -0.002(5) 0.009(4) -0.007(5)
O6 0.041(6) 0.067(7) 0.076(7) -0.016(6) -0.005(5) 0.000(5)
O7 0.047(5) 0.046(5) 0.065(6) -0.003(5) 0.016(5) 0.016(5)
O8 0.050(5) 0.076(7) 0.031(4) -0.015(4) -0.001(4) -0.002(5)
O9 0.107(9) 0.061(6) 0.049(6) -0.009(5) -0.021(5) -0.002(6)
O10 0.065(6) 0.062(6) 0.062(6) 0.008(5) -0.016(5) -0.013(5)
C1 0.044(7) 0.039(7) 0.044(7) 0.009(6) 0.004(6) 0.001(6)
C2 0.055(8) 0.037(7) 0.063(9) 0.004(7) 0.024(7) -0.006(7)
C3 0.049(9) 0.047(8) 0.085(11) -0.010(8) 0.011(8) -0.014(7)
C4 0.093(13) 0.050(9) 0.057(9) -0.001(8) 0.005(8) -0.041(9)
C5 0.045(8) 0.052(8) 0.058(9) -0.003(7) 0.019(7) -0.006(7)
C6 0.038(8) 0.046(8) 0.047(8) 0.001(6) 0.008(6) -0.006(6)
C7 0.078(10) 0.072(11) 0.047(8) -0.010(8) 0.027(7) -0.025(9)
C8 0.049(9) 0.082(12) 0.061(10) -0.033(9) 0.027(7) -0.013(8)
C9 0.056(9) 0.057(10) 0.086(12) -0.012(9) -0.006(8) 0.021(8)
C10 0.095(12) 0.049(8) 0.049(9) 0.001(7) -0.011(8) 0.031(9)
C11 0.094(13) 0.069(11) 0.057(9) 0.040(8) 0.018(9) -0.015(9)
C12 0.087(12) 0.048(9) 0.084(12) -0.008(9) 0.023(9) -0.027(9)
C13 0.045(8) 0.075(11) 0.074(10) -0.045(9) 0.006(7) 0.006(8)
C14 0.043(8) 0.076(11) 0.087(11) -0.017(10) -0.018(8) 0.010(8)
C15 0.067(10) 0.036(7) 0.046(8) 0.004(7) -0.010(7) 0.003(7)
C16 0.042(7) 0.027(6) 0.040(7) 0.010(6) 0.007(6) 0.013(5)
C17 0.054(9) 0.046(8) 0.044(8) 0.009(7) 0.007(6) 0.013(7)
C18 0.068(9) 0.035(7) 0.043(7) 0.018(6) 0.027(7) 0.007(7)
C19 0.067(11) 0.052(9) 0.077(11) -0.010(9) 0.022(8) 0.017(8)
C20 0.056(9) 0.041(8) 0.054(8) -0.006(7) 0.017(7) 0.007(7)
C21 0.038(7) 0.074(11) 0.087(11) -0.008(9) 0.031(7) -0.015(7)
Cl1 0.062(2) 0.090(3) 0.096(3) -0.004(3) 0.008(2) -0.006(2)
Cl2 0.104(3) 0.115(4) 0.066(3) -0.006(3) 0.019(2) -0.019(3)
Cl3 0.066(3) 0.114(4) 0.089(3) 0.002(3) 0.019(2) 0.019(3)
C22 0.094(14) 0.101(15) 0.102(15) -0.027(13) 0.023(11) 0.000(12)
Cl4A 0.169(12) 0.34(2) 0.080(6) -0.065(10) 0.033(6) -0.115(15)
Cl5A 0.113(7) 0.141(9) 0.150(9) -0.024(8) -0.026(6) 0.046(6)
Cl6A 0.111(9) 0.102(7) 0.184(12) 0.031(7) -0.037(8) -0.009(5)
Cl4B 0.078(16) 0.25(4) 0.27(4) -0.08(3) 0.052(19) 0.05(2)
Cl5B 0.23(4) 0.084(15) 0.26(4) -0.03(2) -0.13(3) -0.006(18)
Cl6B 0.11(2) 0.34(6) 0.13(2) 0.00(3) 0.037(17) -0.07(3)

loop_
_atom_type_symbol
_atom_type_description
_atom_type_scat_dispersion_real
_atom_type_scat_dispersion_imag
_atom_type_scat_source
C C 0.0033 0.0016 'International Tables Vol C Tables 4.2.6.8 and 6.1.1.4'
H H 0.0000 0.0000 'International Tables Vol C Tables 4.2.6.8 and 6.1.1.4'
N N 0.0061 0.0033 'International Tables Vol C Tables 4.2.6.8 and 6.1.1.4'
O O 0.0106 0.0060 'International Tables Vol C Tables 4.2.6.8 and 6.1.1.4'
Ca Ca 0.2262 0.3064 'International Tables Vol C Tables 4.2.6.8 and 6.1.1.4'
I I -0.4742 1.8119 'International Tables Vol C Tables 4.2.6.8 and 6.1.1.4'
Cl Cl 0.1484 0.1585 'International Tables Vol C Tables 4.2.6.8 and 6.1.1.4'

loop_
_geom_angle_atom_site_label_1
_geom_angle_atom_site_label_2
_geom_angle_atom_site_label_3
_geom_angle
_geom_angle_site_symmetry_1
_geom_angle_site_symmetry_3
_geom_angle_publ_flag
O8 Ca1 O1 77.9(3) . . ?
O8 Ca1 O7 76.6(3) . . ?
O1 Ca1 O7 81.4(3) . . ?
O8 Ca1 O9 144.2(3) . . ?
O1 Ca1 O9 123.7(4) . . ?
O7 Ca1 O9 130.4(4) . . ?
O8 Ca1 O10 142.0(3) . . ?
O1 Ca1 O10 72.5(3) . . ?
O7 Ca1 O10 76.0(3) . . ?
O9 Ca1 O10 73.6(3) . . ?
O8 Ca1 O4 74.8(3) . . ?
O1 Ca1 O4 133.5(3) . . ?
O7 Ca1 O4 126.2(3) . . ?
O9 Ca1 O4 69.9(3) . . ?
O10 Ca1 O4 143.2(3) . . ?
O8 Ca1 O3 82.2(3) . . ?
O1 Ca1 O3 73.8(3) . . ?
O7 Ca1 O3 150.2(3) . . ?
O9 Ca1 O3 78.2(3) . . ?
O10 Ca1 O3 110.9(3) . . ?
O4 Ca1 O3 65.9(3) . . ?
O8 Ca1 O5 88.8(3) . . ?
O1 Ca1 O5 150.6(3) . . ?
O7 Ca1 O5 69.9(3) . . ?
O9 Ca1 O5 81.8(4) . . ?
O10 Ca1 O5 105.7(3) . . ?
O4 Ca1 O5 65.0(3) . . ?
O3 Ca1 O5 130.7(3) . . ?
C5 N1 C4 117.0(12) . . ?
C18 N2 C17 118.8(12) . . ?
C6 O1 Ca1 147.9(9) . . ?
C6 O2 C7 116.2(10) . . ?
C9 O3 C8 110.5(11) . . ?
C9 O3 Ca1 114.4(8) . . ?
C8 O3 Ca1 126.3(9) . . ?
C10 O4 C11 112.3(11) . . ?
C10 O4 Ca1 114.9(8) . . ?
C11 O4 Ca1 114.5(8) . . ?
C12 O5 C13 111.2(12) . . ?
C12 O5 Ca1 115.1(9) . . ?
C13 O5 Ca1 125.4(9) . . ?
C15 O6 C14 118.9(11) . . ?
C15 O7 Ca1 154.1(9) . . ?
Ca1 O8 H21 126.7 . . ?
Ca1 O8 H22 108.4 . . ?
H21 O8 H22 98.3 . . ?
Ca1 O9 H25 128.4 . . ?
Ca1 O9 H26 123.5 . . ?
H25 O9 H26 108.1 . . ?
Ca1 O10 H23 106.6 . . ?
Ca1 O10 H24 111.1 . . ?
H23 O10 H24 141.1 . . ?
C5 C1 C2 118.1(12) . . ?
C5 C1 C6 119.2(11) . . ?
C2 C1 C6 122.7(12) . . ?
C3 C2 C1 118.9(13) . . ?
C3 C2 H2 120.6 . . ?
C1 C2 H2 120.6 . . ?
C2 C3 C4 120.5(14) . . ?
C2 C3 H3 119.8 . . ?
C4 C3 H3 119.8 . . ?
N1 C4 C3 122.9(13) . . ?
N1 C4 H4 118.6 . . ?
C3 C4 H4 118.6 . . ?
N1 C5 C1 122.7(12) . . ?
N1 C5 H5 118.7 . . ?
C1 C5 H5 118.7 . . ?
O1 C6 O2 123.5(12) . . ?
O1 C6 C1 124.1(12) . . ?
O2 C6 C1 112.4(10) . . ?
C8 C7 O2 112.4(13) . . ?
C8 C7 H7A 109.1 . . ?
O2 C7 H7A 109.1 . . ?
C8 C7 H7B 109.1 . . ?
O2 C7 H7B 109.1 . . ?
H7A C7 H7B 107.9 . . ?
O3 C8 C7 113.1(12) . . ?
O3 C8 H8A 109.0 . . ?
C7 C8 H8A 109.0 . . ?
O3 C8 H8B 109.0 . . ?
C7 C8 H8B 109.0 . . ?
H8A C8 H8B 107.8 . . ?
O3 C9 C10 111.6(12) . . ?
O3 C9 H9A 109.3 . . ?
C10 C9 H9A 109.3 . . ?
O3 C9 H9B 109.3 . . ?
C10 C9 H9B 109.3 . . ?
H9A C9 H9B 108.0 . . ?
O4 C10 C9 106.9(11) . . ?
O4 C10 H10A 110.4 . . ?
C9 C10 H10A 110.4 . . ?
O4 C10 H10B 110.4 . . ?
C9 C10 H10B 110.4 . . ?
H10A C10 H10B 108.6 . . ?
O4 C11 C12 109.9(12) . . ?
O4 C11 H11A 109.7 . . ?
C12 C11 H11A 109.7 . . ?
O4 C11 H11B 109.7 . . ?
C12 C11 H11B 109.7 . . ?
H11A C11 H11B 108.2 . . ?
O5 C12 C11 110.2(13) . . ?
O5 C12 H12A 109.6 . . ?
C11 C12 H12A 109.6 . . ?
O5 C12 H12B 109.6 . . ?
C11 C12 H12B 109.6 . . ?
H12A C12 H12B 108.1 . . ?
O5 C13 C14 114.0(13) . . ?
O5 C13 H13A 108.8 . . ?
C14 C13 H13A 108.8 . . ?
O5 C13 H13B 108.8 . . ?
C14 C13 H13B 108.8 . . ?
H13A C13 H13B 107.6 . . ?
O6 C14 C13 114.3(13) . . ?
O6 C14 H14A 108.7 . . ?
C13 C14 H14A 108.7 . . ?
O6 C14 H14B 108.7 . . ?
C13 C14 H14B 108.7 . . ?
H14A C14 H14B 107.6 . . ?
O7 C15 O6 121.2(12) . . ?
O7 C15 C16 123.6(12) . . ?
O6 C15 C16 115.2(12) . . ?
C17 C16 C20 116.8(12) . . ?
C17 C16 C15 118.6(11) . . ?
C20 C16 C15 124.7(12) . . ?
N2 C17 C16 123.5(12) . . ?
N2 C17 H17 118.2 . . ?
C16 C17 H17 118.2 . . ?
N2 C18 C19 120.0(13) . . ?
N2 C18 H18 120.0 . . ?
C19 C18 H18 120.0 . . ?
C20 C19 C18 122.3(13) . . ?
C20 C19 H19 118.8 . . ?
C18 C19 H19 118.8 . . ?
C19 C20 C16 118.6(13) . . ?
C19 C20 H20 120.7 . . ?
C16 C20 H20 120.7 . . ?
Cl1 C21 Cl2 110.2(9) . . ?
Cl1 C21 Cl3 110.6(9) . . ?
Cl2 C21 Cl3 108.8(7) . . ?
Cl1 C21 H21A 109.1 . . ?
Cl2 C21 H21A 109.1 . . ?
Cl3 C21 H21A 109.1 . . ?
Cl6B C22 Cl4B 123(2) . . ?
Cl6B C22 Cl5B 111(3) . . ?
Cl4B C22 Cl5B 107(3) . . ?
Cl6B C22 Cl4A 127.2(17) . . ?
Cl4B C22 Cl4A 39.3(16) . . ?
Cl5B C22 Cl4A 69.8(19) . . ?
Cl6B C22 Cl5A 67(2) . . ?
Cl4B C22 Cl5A 146(2) . . ?
Cl5B C22 Cl5A 46.3(16) . . ?
Cl4A C22 Cl5A 107.5(14) . . ?
Cl6B C22 Cl6A 39.3(17) . . ?
Cl4B C22 Cl6A 86.3(19) . . ?
Cl5B C22 Cl6A 142.6(17) . . ?
Cl4A C22 Cl6A 107.7(13) . . ?
Cl5A C22 Cl6A 105.4(12) . . ?
Cl6B C22 H22A 118.6 . . ?
Cl4B C22 H22A 91.4 . . ?
Cl5B C22 H22A 102.8 . . ?
Cl4A C22 H22A 112.0 . . ?
Cl5A C22 H22A 112.0 . . ?
Cl6A C22 H22A 112.0 . . ?

loop_
_geom_bond_atom_site_label_1
_geom_bond_atom_site_label_2
_geom_bond_distance
_geom_bond_site_symmetry_2
_geom_bond_publ_flag
Ca1 O8 2.379(8) . ?
Ca1 O1 2.388(9) . ?
Ca1 O7 2.391(9) . ?
Ca1 O9 2.420(10) . ?
Ca1 O10 2.444(10) . ?
Ca1 O4 2.467(9) . ?
Ca1 O3 2.569(8) . ?
Ca1 O5 2.610(9) . ?
N1 C5 1.328(17) . ?
N1 C4 1.346(19) . ?
N2 C18 1.301(16) . ?
N2 C17 1.358(16) . ?
O1 C6 1.206(14) . ?
O2 C6 1.355(15) . ?
O2 C7 1.469(16) . ?
O3 C9 1.416(17) . ?
O3 C8 1.442(15) . ?
O4 C10 1.425(16) . ?
O4 C11 1.432(16) . ?
O5 C12 1.402(18) . ?
O5 C13 1.447(16) . ?
O6 C15 1.322(16) . ?
O6 C14 1.438(17) . ?
O7 C15 1.246(16) . ?
O8 H21 1.0078 . ?
O8 H22 0.9704 . ?
O9 H25 0.7509 . ?
O9 H26 0.8108 . ?
O10 H23 0.8980 . ?
O10 H24 0.8527 . ?
C1 C5 1.382(18) . ?
C1 C2 1.397(17) . ?
C1 C6 1.465(17) . ?
C2 C3 1.322(19) . ?
C2 H2 0.9500 . ?
C3 C4 1.36(2) . ?
C3 H3 0.9500 . ?
C4 H4 0.9500 . ?
C5 H5 0.9500 . ?
C7 C8 1.46(2) . ?
C7 H7A 0.9900 . ?
C7 H7B 0.9900 . ?
C8 H8A 0.9900 . ?
C8 H8B 0.9900 . ?
C9 C10 1.51(2) . ?
C9 H9A 0.9900 . ?
C9 H9B 0.9900 . ?
C10 H10A 0.9900 . ?
C10 H10B 0.9900 . ?
C11 C12 1.46(2) . ?
C11 H11A 0.9900 . ?
C11 H11B 0.9900 . ?
C12 H12A 0.9900 . ?
C12 H12B 0.9900 . ?
C13 C14 1.47(2) . ?
C13 H13A 0.9900 . ?
C13 H13B 0.9900 . ?
C14 H14A 0.9900 . ?
C14 H14B 0.9900 . ?
C15 C16 1.444(17) . ?
C16 C17 1.380(17) . ?
C16 C20 1.380(17) . ?
C17 H17 0.9500 . ?
C18 C19 1.38(2) . ?
C18 H18 0.9500 . ?
C19 C20 1.35(2) . ?
C19 H19 0.9500 . ?
C20 H20 0.9500 . ?
C21 Cl1 1.732(17) . ?
C21 Cl2 1.769(16) . ?
C21 Cl3 1.771(13) . ?
C21 H21A 1.0000 . ?
C22 Cl6B 1.62(4) . ?
C22 Cl4B 1.64(3) . ?
C22 Cl5B 1.71(3) . ?
C22 Cl4A 1.75(2) . ?
C22 Cl5A 1.76(2) . ?
C22 Cl6A 1.77(2) . ?
C22 H22A 1.0000 . ?

loop_
_geom_hbond_atom_site_label_D
_geom_hbond_atom_site_label_H
_geom_hbond_atom_site_label_A
_geom_hbond_distance_DH
_geom_hbond_distance_HA
_geom_hbond_distance_DA
_geom_hbond_angle_DHA
_geom_hbond_site_symmetry_A
O8 H21 N1 1.01 1.82 2.800(14) 162.4 3_766
O8 H22 N2 0.97 1.94 2.776(13) 143.1 3_766
O9 H25 I1 0.75 3.07 3.496(10) 119.1 .
O9 H26 I1 0.81 3.22 4.018(11) 171.1 2_645
O10 H23 I1 0.90 3.17 3.849(10) 133.6 2_655
O10 H24 I1 0.85 2.66 3.509(9) 179.3 .

loop_
_geom_torsion_atom_site_label_1
_geom_torsion_atom_site_label_2
_geom_torsion_atom_site_label_3
_geom_torsion_atom_site_label_4
_geom_torsion
_geom_torsion_site_symmetry_1
_geom_torsion_site_symmetry_2
_geom_torsion_site_symmetry_3
_geom_torsion_site_symmetry_4
_geom_torsion_publ_flag
O8 Ca1 O1 C6 80.2(17) . . . . ?
O7 Ca1 O1 C6 158.2(17) . . . . ?
O9 Ca1 O1 C6 -68.4(17) . . . . ?
O10 Ca1 O1 C6 -123.8(17) . . . . ?
O4 Ca1 O1 C6 25.3(19) . . . . ?
O3 Ca1 O1 C6 -5.1(16) . . . . ?
O5 Ca1 O1 C6 145.1(15) . . . . ?
O8 Ca1 O3 C9 80.7(9) . . . . ?
O1 Ca1 O3 C9 160.3(9) . . . . ?
O7 Ca1 O3 C9 125.4(9) . . . . ?
O9 Ca1 O3 C9 -69.1(9) . . . . ?
O10 Ca1 O3 C9 -136.2(9) . . . . ?
O4 Ca1 O3 C9 3.9(9) . . . . ?
O5 Ca1 O3 C9 -1.0(10) . . . . ?
O8 Ca1 O3 C8 -135.2(10) . . . . ?
O1 Ca1 O3 C8 -55.6(9) . . . . ?
O7 Ca1 O3 C8 -90.5(11) . . . . ?
O9 Ca1 O3 C8 75.0(10) . . . . ?
O10 Ca1 O3 C8 7.9(10) . . . . ?
O4 Ca1 O3 C8 148.1(10) . . . . ?
O5 Ca1 O3 C8 143.2(9) . . . . ?
O8 Ca1 O4 C10 -61.1(8) . . . . ?
O1 Ca1 O4 C10 -5.1(9) . . . . ?
O7 Ca1 O4 C10 -121.3(8) . . . . ?
O9 Ca1 O4 C10 112.7(8) . . . . ?
O10 Ca1 O4 C10 120.1(8) . . . . ?
O3 Ca1 O4 C10 27.1(7) . . . . ?
O5 Ca1 O4 C10 -157.1(8) . . . . ?
O8 Ca1 O4 C11 71.1(9) . . . . ?
O1 Ca1 O4 C11 127.1(10) . . . . ?
O7 Ca1 O4 C11 11.0(11) . . . . ?
O9 Ca1 O4 C11 -115.0(10) . . . . ?
O10 Ca1 O4 C11 -107.6(10) . . . . ?
O3 Ca1 O4 C11 159.3(10) . . . . ?
O5 Ca1 O4 C11 -24.8(9) . . . . ?
O8 Ca1 O5 C12 -78.4(10) . . . . ?
O1 Ca1 O5 C12 -140.7(10) . . . . ?
O7 Ca1 O5 C12 -154.6(10) . . . . ?
O9 Ca1 O5 C12 66.9(10) . . . . ?
O10 Ca1 O5 C12 137.2(10) . . . . ?
O4 Ca1 O5 C12 -4.7(9) . . . . ?
O3 Ca1 O5 C12 0.2(11) . . . . ?
O8 Ca1 O5 C13 136.1(9) . . . . ?
O1 Ca1 O5 C13 73.8(11) . . . . ?
O7 Ca1 O5 C13 59.9(9) . . . . ?
O9 Ca1 O5 C13 -78.6(9) . . . . ?
O10 Ca1 O5 C13 -8.3(9) . . . . ?
O4 Ca1 O5 C13 -150.2(10) . . . . ?
O3 Ca1 O5 C13 -145.2(8) . . . . ?
O8 Ca1 O7 C15 -100(2) . . . . ?
O1 Ca1 O7 C15 -180(2) . . . . ?
O9 Ca1 O7 C15 53(2) . . . . ?
O10 Ca1 O7 C15 106(2) . . . . ?
O4 Ca1 O7 C15 -41(2) . . . . ?
O3 Ca1 O7 C15 -146.1(18) . . . . ?
O5 Ca1 O7 C15 -6.7(19) . . . . ?
C5 C1 C2 C3 1.3(19) . . . . ?
C6 C1 C2 C3 -175.8(12) . . . . ?
C1 C2 C3 C4 -1(2) . . . . ?
C5 N1 C4 C3 -1(2) . . . . ?
C2 C3 C4 N1 1(2) . . . . ?
C4 N1 C5 C1 1(2) . . . . ?
C2 C1 C5 N1 -2(2) . . . . ?
C6 C1 C5 N1 175.6(12) . . . . ?
Ca1 O1 C6 O2 44(2) . . . . ?
Ca1 O1 C6 C1 -135.9(13) . . . . ?
C7 O2 C6 O1 5.3(19) . . . . ?
C7 O2 C6 C1 -174.8(11) . . . . ?
C5 C1 C6 O1 -5(2) . . . . ?
C2 C1 C6 O1 172.3(13) . . . . ?
C5 C1 C6 O2 175.3(12) . . . . ?
C2 C1 C6 O2 -7.6(17) . . . . ?
C6 O2 C7 C8 -94.2(15) . . . . ?
C9 O3 C8 C7 173.3(12) . . . . ?
Ca1 O3 C8 C7 28.1(16) . . . . ?
O2 C7 C8 O3 72.5(16) . . . . ?
C8 O3 C9 C10 178.0(12) . . . . ?
Ca1 O3 C9 C10 -32.2(14) . . . . ?
C11 O4 C10 C9 173.8(12) . . . . ?
Ca1 O4 C10 C9 -52.9(13) . . . . ?
O3 C9 C10 O4 55.4(16) . . . . ?
C10 O4 C11 C12 -174.3(13) . . . . ?
Ca1 O4 C11 C12 52.3(15) . . . . ?
C13 O5 C12 C11 -177.5(12) . . . . ?
Ca1 O5 C12 C11 32.2(15) . . . . ?
O4 C11 C12 O5 -55.0(17) . . . . ?
C12 O5 C13 C14 -178.4(13) . . . . ?
Ca1 O5 C13 C14 -31.8(15) . . . . ?
C15 O6 C14 C13 89.2(16) . . . . ?
O5 C13 C14 O6 -69.8(16) . . . . ?
Ca1 O7 C15 O6 -33(3) . . . . ?
Ca1 O7 C15 C16 146.6(15) . . . . ?
C14 O6 C15 O7 -6.4(19) . . . . ?
C14 O6 C15 C16 174.0(12) . . . . ?
O7 C15 C16 C17 -4.7(18) . . . . ?
O6 C15 C16 C17 174.9(11) . . . . ?
O7 C15 C16 C20 174.9(12) . . . . ?
O6 C15 C16 C20 -5.5(18) . . . . ?
C18 N2 C17 C16 0.0(18) . . . . ?
C20 C16 C17 N2 -0.1(18) . . . . ?
C15 C16 C17 N2 179.4(11) . . . . ?
C17 N2 C18 C19 -0.9(18) . . . . ?
N2 C18 C19 C20 2(2) . . . . ?
C18 C19 C20 C16 -2(2) . . . . ?
C17 C16 C20 C19 1.2(18) . . . . ?
C15 C16 C20 C19 -178.3(12) . . . . ?
